data_4510731
loop_
_publ_author_name
'El Hassan, Nouha'
'Ikni, Aziza'
'Gillet, Jean-Michel'
'Spasojevic-de Bir\'e, Anne'
'Ghermani, Nour Eddine'

_publ_section_title
;
 Electron Properties of Carbamazepine Drug in Form III
;
_journal_issue 7
_journal_name_full 'Crystal Growth &amp; Design'
_journal_page_first 2887
_journal_paper_doi 10.1021/cg4002994
_journal_volume 13
_journal_year 2013
_chemical_absolute_configuration -
_chemical_formula_moiety 'C15 H12 O1 N2'
_chemical_formula_sum 'C15 H12 N2 O'
_chemical_formula_weight 236.257
_space_group_IT_number 14
_symmetry_cell_setting monoclinic
_symmetry_space_group_name_Hall '-P 2yn'
_symmetry_space_group_name_H-M 'P 1 21/n 1'
_atom_sites_solution_hydrogens geom
_atom_sites_solution_primary direct
_atom_sites_solution_secondary difmap
_audit_creation_method MoPro
_cell_angle_alpha 90.0
_cell_angle_beta 92.9
_cell_angle_gamma 90.0
_cell_formula_units_Z 4
_cell_length_a 7.487
_cell_length_b 11.041
_cell_length_c 13.775
_cell_volume 1137.238
_computing_structure_refinement 'MoPro (Jelsch et al., 2005)'
_diffrn_radiation_source 'fine-focus sealed tube'
_diffrn_radiation_type X
_diffrn_radiation_wavelength 0.711000025
_diffrn_reflns_av_sigmaI/netI 0.04807
_diffrn_reflns_limit_h_max 15
_diffrn_reflns_limit_h_min -15
_diffrn_reflns_limit_k_max 23
_diffrn_reflns_limit_k_min 0
_diffrn_reflns_limit_l_max 29
_diffrn_reflns_limit_l_min 0
_diffrn_reflns_theta_max 48.59
_diffrn_reflns_theta_min 3.17
_exptl_crystal_density_diffrn 1.380
_exptl_crystal_density_method 'not measured'
_exptl_crystal_F_000 496
_refine_ls_extinction_method none
_refine_ls_goodness_of_fit_ref 0.000
_refine_ls_hydrogen_treatment constr
_refine_ls_matrix_type full
_refine_ls_number_parameters 0
_refine_ls_number_reflns 10530
_refine_ls_number_restraints 0
_refine_ls_restrained_S_all 0.000
_refine_ls_R_factor_gt 0.0000
_refine_ls_shift/su_max 0.000
_refine_ls_shift/su_mean 0.000
_refine_ls_structure_factor_coef F
_refine_ls_wR_factor_gt 0.0000
_reflns_number_gt 10530
_reflns_number_total 10530
_reflns_threshold_expression >0.0s/(I)
_cod_data_source_file cg4002994_si_001.cif
_cod_data_source_block I
_cod_original_cell_volume 1137.197
_cod_original_sg_symbol_Hall 'P ?'
_cod_original_formula_sum 'C15 H12 O1 N2'
_cod_database_code 4510731

loop_
_symmetry_equiv_pos_as_xyz
'x, y, z'
'-x+1/2, y+1/2, -z+1/2'
'-x, -y, -z'
'x-1/2, -y-1/2, z-1/2'

loop_
_atom_site_type_symbol
_atom_site_label
_atom_site_fract_x
_atom_site_fract_y
_atom_site_fract_z
_atom_site_U_iso_or_equiv
_atom_site_adp_type
_atom_site_occupancy
_atom_site_calc_flag
_atom_site_refinement_flags
O O1 0.50963 0.37557 0.09389 0.01393 Uani 1 d .
N N1 0.29425 0.23200 0.06191 0.01175 Uani 1 d .
N N2 0.31938 0.39946 -0.03870 0.01618 Uani 1 d .
C C1 0.33088 0.16953 0.15169 0.01088 Uani 1 d .
C C6 0.20081 0.16805 0.22170 0.01154 Uani 1 d .
C C5 0.24104 0.10709 0.30990 0.01401 Uani 1 d .
C C10 -0.16430 0.16190 -0.03962 0.01492 Uani 1 d .
C C2 0.49351 0.10949 0.16887 0.01375 Uani 1 d .
C C15 0.38158 0.33856 0.04162 0.01058 Uani 1 d .
C C8 -0.07269 0.24086 0.12350 0.01420 Uani 1 d .
C C9 -0.02661 0.19753 0.02763 0.01217 Uani 1 d .
C C7 0.02603 0.22627 0.20764 0.01411 Uani 1 d .
C C14 0.15039 0.18696 -0.00040 0.01149 Uani 1 d .
C C4 0.40313 0.04791 0.32731 0.01532 Uani 1 d .
C C11 -0.12747 0.11562 -0.13014 0.01599 Uani 1 d .
C C13 0.18810 0.13799 -0.09074 0.01457 Uani 1 d .
C C12 0.04935 0.10328 -0.15616 0.01658 Uani 1 d .
C C3 0.53011 0.04927 0.25650 0.01546 Uani 1 d .
H H13 0.32683 0.13123 -0.10909 0.01752 Uiso 1 calc R
H H11 -0.23513 0.09063 -0.18168 0.01910 Uiso 1 calc R
H H15 0.37901 0.47840 -0.05487 0.01926 Uiso 1 calc R
H H14 0.21237 0.36923 -0.07899 0.01933 Uiso 1 calc R
H H5 0.14127 0.10664 0.36407 0.01688 Uiso 1 calc R
H H7 -0.03573 0.25131 0.27433 0.01699 Uiso 1 calc R
H H8 -0.20574 0.27832 0.12709 0.01708 Uiso 1 calc R
H H2 0.59030 0.11072 0.11314 0.01652 Uiso 1 calc R
H H10 -0.30160 0.17357 -0.01992 0.01789 Uiso 1 calc R
H H12 0.07790 0.06965 -0.22745 0.01990 Uiso 1 calc R
H H3 0.65655 0.00272 0.26924 0.01858 Uiso 1 calc R
H H4 0.42945 0.00000 0.39522 0.01840 Uiso 1 calc R

loop_
_atom_site_aniso_label
_atom_site_aniso_U_11
_atom_site_aniso_U_22
_atom_site_aniso_U_33
_atom_site_aniso_U_12
_atom_site_aniso_U_13
_atom_site_aniso_U_23
O1 0.0131 0.0128 0.0156 -0.0043 -0.0027 0.0027
N1 0.0126 0.0117 0.0108 -0.0044 -0.0007 0.0026
N2 0.0173 0.0145 0.0164 -0.0056 -0.0046 0.0063
C1 0.0117 0.0108 0.0102 -0.0020 0.0008 0.0014
C6 0.0135 0.0109 0.0102 -0.0011 0.0016 0.0001
C5 0.0176 0.0142 0.0103 -0.0015 0.0020 0.0011
C10 0.0135 0.0153 0.0158 -0.0030 -0.0027 0.0012
C2 0.0120 0.0157 0.0135 -0.0007 0.0010 0.0026
C15 0.0101 0.0102 0.0114 -0.0020 0.0004 0.0015
C8 0.0130 0.0143 0.0153 0.0006 0.0008 -0.0011
C9 0.0119 0.0116 0.0129 -0.0020 -0.0006 0.0005
C7 0.0146 0.0146 0.0131 0.0009 0.0021 -0.0020
C14 0.0122 0.0113 0.0109 -0.0029 0.0000 0.0006
C4 0.0191 0.0148 0.0119 -0.0009 -0.0006 0.0028
C11 0.0184 0.0141 0.0152 -0.0034 -0.0047 0.0002
C13 0.0164 0.0155 0.0117 -0.0024 0.0008 -0.0009
C12 0.0207 0.0160 0.0128 -0.0024 -0.0019 -0.0019
C3 0.0152 0.0164 0.0147 0.0006 -0.0012 0.0030

loop_
_atom_type_symbol
_atom_type_description
_atom_type_scat_dispersion_real
_atom_type_scat_dispersion_imag
_atom_type_scat_source
C C 0.003 0.002 'Su & Coppens, Acta. Cryst. (1997) A53, 749 '
H H 0.000 0.000 'Su & Coppens, Acta. Cryst. (1997) A53, 749 '
N N 0.007 0.003 'Su & Coppens, Acta. Cryst. (1997) A53, 749 '
O O 0.011 0.006 'Su & Coppens, Acta. Cryst. (1997) A53, 749 '

loop_
_geom_angle_atom_site_label_1
_geom_angle_atom_site_label_2
_geom_angle_atom_site_label_3
_geom_angle
O1 C15 N2 122.3
O1 C15 N1 121.6
N1 C1 C2 120.2
N1 C1 C6 119.3
N1 C14 C13 119.2
N1 C14 C9 119.9
N1 C15 N2 116.2
C1 N1 C14 117.1
C1 N1 C15 120.9
C1 C2 C3 120.3
C1 C2 H2 118.9
C1 C6 C5 118.2
C1 C6 C7 123.4
C6 C5 C4 121.4
C6 C5 H5 118.2
C6 C7 C8 127.7
C6 C7 H7 114.7
C6 C1 C2 120.5
C5 C4 C3 119.6
C5 C4 H4 119.8
C5 C6 C7 118.4
C10 C11 C12 120.1
C10 C11 H11 120.5
C10 C9 C8 119.2
C10 C9 C14 117.8
C2 C3 C4 120.0
C2 C3 H3 119.9
C15 N2 H14 121.0
C15 N2 H15 118.1
C15 N1 C14 121.6
C8 C7 H7 117.2
C8 C9 C14 123.0
C9 C10 C11 121.5
C9 C10 H10 118.3
C9 C8 C7 126.2
C9 C8 H8 115.3
C9 C14 C13 120.9
C7 C8 H8 118.1
C14 C13 C12 120.3
C14 C13 H13 118.3
C4 C5 H5 120.4
C4 C3 H3 120.1
C11 C10 H10 120.2
C11 C12 C13 119.5
C11 C12 H12 120.1
C13 C12 H12 120.4
C12 C13 H13 121.4
C12 C11 H11 119.4
C3 C2 H2 120.8
C3 C4 H4 120.5
H15 N2 H14 120.8

loop_
_geom_bond_atom_site_label_1
_geom_bond_atom_site_label_2
_geom_bond_distance
O1 C15 1.238
N1 C1 1.430
N1 C14 1.432
N1 C15 1.382
N2 C15 1.357
N2 H14 1.008
N2 H15 1.009
C1 C2 1.396
C1 C6 1.405
C6 C5 1.408
C6 C7 1.462
C5 C4 1.388
C5 H5 1.083
C10 C11 1.388
C10 C9 1.406
C10 H10 1.084
C2 C3 1.393
C2 H2 1.082
C8 C7 1.352
C8 C9 1.462
C8 H8 1.082
C9 C14 1.404
C7 H7 1.085
C14 C13 1.399
C4 C3 1.397
C4 H4 1.084
C11 C12 1.396
C11 H11 1.082
C13 C12 1.394
C13 H13 1.084
C12 H12 1.081
C3 H3 1.083

loop_
_geom_hbond_atom_site_label_D
_geom_hbond_atom_site_label_H
_geom_hbond_atom_site_label_A
_geom_hbond_distance_DH
_geom_hbond_distance_HA
_geom_hbond_distance_DA
_geom_hbond_angle_DHA
_geom_hbond_site_symmetry_A
C8 H8 O1 1.082 2.409 3.468 165.73 1_455
N2 H14 C14 1.008 2.343 2.730 101.58 1_555
N2 H15 O1 1.009 1.905 2.913 179.55 3_665

loop_
_geom_torsion_atom_site_label_1
_geom_torsion_atom_site_label_2
_geom_torsion_atom_site_label_3
_geom_torsion_atom_site_label_4
_geom_torsion
O1 C15 N2 H14 -177.9
O1 C15 N2 H15 -1.3
O1 C15 N1 C1 9.4
O1 C15 N1 C14 -177.7
N1 C1 C2 C3 179.6
N1 C1 C2 H2 -0.3
N1 C1 C6 C5 -179.3
N1 C1 C6 C7 0.8
N1 C14 C13 C12 -174.4
N1 C14 C13 H13 3.3
N1 C14 C9 C10 174.4
N1 C14 C9 C8 -7.0
N1 C15 N2 H14 2.3
N1 C15 N2 H15 179.0
N2 C15 N1 C1 -170.9
N2 C15 N1 C14 2.0
C1 N1 C14 C13 -114.5
C1 N1 C14 C9 68.5
C1 C2 C3 C4 0.6
C1 C2 C3 H3 179.9
C1 C6 C5 C4 -1.1
C1 C6 C5 H5 179.5
C1 C6 C7 C8 32.0
C1 C6 C7 H7 -155.2
C6 C5 C4 C3 0.5
C6 C5 C4 H4 -178.6
C6 C7 C8 C9 1.9
C6 C7 C8 H8 174.0
C6 C1 N1 C14 -63.8
C6 C1 N1 C15 109.4
C6 C1 C2 C3 -1.2
C6 C1 C2 H2 178.9
C5 C4 C3 C2 -0.2
C5 C4 C3 H3 -179.5
C5 C6 C7 C8 -147.9
C5 C6 C7 H7 24.9
C5 C6 C1 C2 1.5
C10 C11 C12 C13 -0.1
C10 C11 C12 H12 -178.2
C10 C9 C8 C7 147.4
C10 C9 C8 H8 -24.9
C10 C9 C14 C13 -2.5
C2 C3 C4 H4 178.9
C2 C1 N1 C14 115.4
C2 C1 N1 C15 -71.3
C2 C1 C6 C7 -178.4
C15 N1 C14 C13 72.3
C15 N1 C14 C9 -104.7
C8 C9 C10 C11 -177.4
C8 C9 C10 H10 4.2
C8 C9 C14 C13 176.0
C9 C10 C11 C12 0.1
C9 C10 C11 H11 -178.5
C9 C8 C7 H7 -170.7
C9 C14 C13 C12 2.6
C9 C14 C13 H13 -179.7
C7 C8 C9 C14 -31.1
C7 C6 C5 C4 178.8
C7 C6 C5 H5 -0.6
C14 C13 C12 C11 -1.2
C14 C13 C12 H12 176.9
C14 C9 C10 C11 1.2
C14 C9 C10 H10 -177.2
C14 C9 C8 H8 156.6
C4 C3 C2 H2 -179.5
C11 C12 C13 H13 -178.8
C13 C12 C11 H11 178.6
C12 C11 C10 H10 178.5
C3 C4 C5 H5 179.9
H13 C13 C12 H12 -0.7
H11 C11 C10 H10 -0.1
H11 C11 C12 H12 0.5
H5 C5 C4 H4 0.7
H7 C7 C8 H8 1.4
H2 C2 C3 H3 -0.2
H3 C3 C4 H4 -0.4

loop_
_cod_changelog_entry_id
_cod_changelog_entry_author
_cod_changelog_entry_date
_cod_changelog_entry_text
1 'Vaitkus, Antanas' 2017-10-06T17:56:55+02:00
;
 Removed the '_symmetry_space_group_name' data item since it was not found
 in the core CIF dictionary and the same information was already provided in
 the official space group data items. No information was lost by removing this
 data item.
;
2 'Vaitkus, Antanas' 2023-03-28T16:50:00+03:00
;
 Changed the '_refine_ls_structure_factor_coef' data item value from
 'F**1' to 'F' after consulting the original publication.
;
